data_2201872
loop_
_publ_author_name
'B. Sridhar'
'N. Srinivasan'
'Bjoern Dalhus'
'R.K. Rajaram'

_publ_section_title
;
 <small>DL</small>-Valinium perchlorate
;
_journal_issue 1
_journal_name_full 'Acta Crystallographica Section E'
_journal_page_first o28
_journal_page_last o30
_journal_paper_doi 10.1107/S1600536802022225
_journal_volume 59
_journal_year 2003
_chemical_formula_iupac 'C5 H12 N O2 1+, Cl O4 1-'
_chemical_formula_moiety 'C5 H12 N O2 1+, Cl O4 1-'
_chemical_formula_sum 'C5 H12 Cl N O6'
_chemical_formula_weight 217.61
_chemical_name_common 'DL-valinium perchlorate'
_chemical_name_systematic
;
DL-valinium perchlorate
;
_space_group_IT_number 2
_symmetry_cell_setting triclinic
_symmetry_space_group_name_Hall '-P 1'
_symmetry_space_group_name_H-M 'P -1'
_atom_sites_solution_hydrogens geom
_atom_sites_solution_primary direct
_atom_sites_solution_secondary difmap
_audit_creation_method SHELXL-97
_cell_angle_alpha 81.288(2)
_cell_angle_beta 88.4473(19)
_cell_angle_gamma 75.9648(19)
_cell_formula_units_Z 8
_cell_length_a 10.3005(6)
_cell_length_b 13.0905(8)
_cell_length_c 14.6105(9)
_cell_measurement_reflns_used 8152
_cell_measurement_temperature 105(2)
_cell_measurement_theta_max 35.00
_cell_measurement_theta_min 2.50
_cell_volume 1889.1(2)
_computing_cell_refinement 'SAINT (Bruker, 1998)'
_computing_data_collection 'SMART (Bruker, 1998)'
_computing_data_reduction SAINT
_computing_molecular_graphics 'PLATON (Spek, 1999)'
_computing_publication_material SHELXL97
_computing_structure_refinement 'SHELXL97 (Sheldrick, 1997)'
_computing_structure_solution 'SHELXS97 (Sheldrick, 1997)'
_diffrn_ambient_temperature 105(2)
_diffrn_detector_area_resol_mean 8.33
_diffrn_measured_fraction_theta_full 0.933
_diffrn_measured_fraction_theta_max 0.933
_diffrn_measurement_device_type 'Bruker SMART CCD'
_diffrn_measurement_method \w
_diffrn_radiation_monochromator graphite
_diffrn_radiation_source 'fine-focus sealed tube'
_diffrn_radiation_type MoK\a
_diffrn_radiation_wavelength 0.71070
_diffrn_reflns_av_R_equivalents 0.0204
_diffrn_reflns_av_sigmaI/netI 0.0304
_diffrn_reflns_limit_h_max 16
_diffrn_reflns_limit_h_min -16
_diffrn_reflns_limit_k_max 21
_diffrn_reflns_limit_k_min -21
_diffrn_reflns_limit_l_max 23
_diffrn_reflns_limit_l_min -23
_diffrn_reflns_number 35831
_diffrn_reflns_theta_full 35.06
_diffrn_reflns_theta_max 35.06
_diffrn_reflns_theta_min 1.41
_diffrn_standards_decay_% 0
_diffrn_standards_number 0
_exptl_absorpt_coefficient_mu 0.406
_exptl_absorpt_correction_T_max 0.94
_exptl_absorpt_correction_T_min 0.76
_exptl_absorpt_correction_type multi-scan
_exptl_absorpt_process_details '(SADABS; Sheldrick, 1996)'
_exptl_crystal_colour colorless
_exptl_crystal_density_diffrn 1.530
_exptl_crystal_density_meas 1.50
_exptl_crystal_density_method 'flotation in a mixture of carbon tetrachloride and xylene'
_exptl_crystal_description plate
_exptl_crystal_F_000 912
_exptl_crystal_size_max 0.7
_exptl_crystal_size_mid 0.5
_exptl_crystal_size_min 0.15
_refine_diff_density_max 0.781
_refine_diff_density_min -0.541
_refine_ls_extinction_method none
_refine_ls_goodness_of_fit_ref 1.021
_refine_ls_hydrogen_treatment constr
_refine_ls_matrix_type full
_refine_ls_number_parameters 485
_refine_ls_number_reflns 15604
_refine_ls_number_restraints 0
_refine_ls_restrained_S_all 1.021
_refine_ls_R_factor_all 0.0527
_refine_ls_R_factor_gt 0.0355
_refine_ls_shift/su_max 0.002
_refine_ls_shift/su_mean <0.001
_refine_ls_structure_factor_coef Fsqd
_refine_ls_weighting_details 'calc w = 1/[\s^2^(Fo^2^)+(0.0522P)^2^+0.6779P] where P = (Fo^2^+2Fc^2^)/3'
_refine_ls_weighting_scheme calc
_refine_ls_wR_factor_gt 0.0949
_refine_ls_wR_factor_ref 0.1048
_reflns_number_gt 12138
_reflns_number_total 15604
_reflns_threshold_expression I>2\s(I)
_cod_data_source_file ci6187.cif
_cod_data_source_block I
_cod_depositor_comments
;
The following automatic conversions were performed:
'_symmetry_cell_setting' value 'Triclinic' changed to 'triclinic'
according to '/home/saulius/struct/CIF-dictionaries/cif_core.dic'
dictionary named 'cif_core.dic' version 2.4.1 from 2010-06-29.

Automatic conversion script
Id: cif_fix_enum 1527 2010-12-29 10:47:43Z saulius 

The following automatic conversions were performed:

'_symmetry_cell_setting' value 'Triclinic' changed to 'triclinic'
according to /home/saulius/struct/CIF-dictionaries/cif_core.dic
dictionary named 'cif_core.dic' version 2.4.1 from 2010-06-29.

Automatic conversion script
Id: cif_fix_values 1715 2011-07-08 13:25:40Z adriana 
;
_cod_database_code 2201872
_cod_database_fobs_code 2201872

loop_
_symmetry_equiv_pos_as_xyz
'x, y, z'
'-x, -y, -z'

loop_
_atom_site_label
_atom_site_fract_x
_atom_site_fract_y
_atom_site_fract_z
_atom_site_U_iso_or_equiv
_atom_site_adp_type
_atom_site_calc_flag
_atom_site_refinement_flags
_atom_site_occupancy
_atom_site_disorder_assembly
_atom_site_disorder_group
_atom_site_type_symbol
Cl1 0.66873(2) 0.893149(19) 0.817212(17) 0.01552(5) Uani d . 1 . . Cl
O11 0.76072(9) 0.84376(8) 0.89155(6) 0.02528(18) Uani d . 1 . . O
O12 0.73948(9) 0.92487(7) 0.73479(6) 0.02430(17) Uani d . 1 . . O
O13 0.59270(9) 0.82024(7) 0.79486(6) 0.02318(17) Uani d . 1 . . O
O14 0.57590(10) 0.98674(8) 0.84367(7) 0.0308(2) Uani d . 1 . . O
Cl2 0.66344(2) 1.005117(19) 0.408864(17) 0.01586(5) Uani d . 1 . . Cl
O21 0.74562(10) 1.01445(8) 0.32912(7) 0.0295(2) Uani d . 1 . . O
O22 0.54022(10) 0.98222(9) 0.38580(8) 0.0347(2) Uani d . 1 . . O
O23 0.73582(10) 0.92302(8) 0.47938(8) 0.0338(2) Uani d . 1 . . O
O24 0.63256(9) 1.10502(7) 0.44624(6) 0.02397(17) Uani d . 1 . . O
Cl3 0.33296(3) 0.501837(19) 0.098497(17) 0.01683(5) Uani d . 1 . . Cl
O31 0.36925(14) 0.57718(9) 0.02752(10) 0.0550(4) Uani d . 1 . . O
O32 0.19527(10) 0.53822(9) 0.12232(7) 0.0322(2) Uani d . 1 . . O
O33 0.35737(9) 0.39904(7) 0.06830(7) 0.02488(18) Uani d . 1 . . O
O34 0.41625(12) 0.49198(9) 0.17972(8) 0.0414(3) Uani d . 1 . . O
Cl4 0.67119(2) 0.378808(19) 0.330192(16) 0.01480(5) Uani d . 1 . . Cl
O41 0.76844(9) 0.33058(8) 0.40217(6) 0.02494(17) Uani d . 1 . . O
O42 0.73619(9) 0.41280(7) 0.24598(6) 0.02373(17) Uani d . 1 . . O
O43 0.59667(9) 0.30374(7) 0.31094(6) 0.02147(16) Uani d . 1 . . O
O44 0.57803(9) 0.47075(7) 0.35974(7) 0.02634(19) Uani d . 1 . . O
O1A 0.56652(9) 0.27665(7) 0.75114(6) 0.02522(18) Uani d . 1 . . O
O1B 0.71043(10) 0.37587(7) 0.69865(7) 0.02738(19) Uani d . 1 . . O
H1B 0.670(2) 0.4151(16) 0.7383(14) 0.041(5) Uiso d . 1 . . H
C11 0.65508(11) 0.29506(8) 0.69959(7) 0.01787(19) Uani d . 1 . . C
C12 0.71516(10) 0.22531(8) 0.62752(7) 0.01470(17) Uani d . 1 . . C
H12 0.6977 0.2688 0.5663 0.018 Uiso calc R 1 . . H
N1 0.64138(9) 0.13933(7) 0.63272(6) 0.01647(16) Uani d . 1 . . N
H1A 0.6742 0.0968 0.5912 0.025 Uiso calc R 1 . . H
H1C 0.5549 0.1684 0.6209 0.025 Uiso calc R 1 . . H
H1D 0.6511 0.1016 0.6892 0.025 Uiso calc R 1 . . H
C13 0.86793(11) 0.18040(9) 0.63866(8) 0.01858(19) Uani d . 1 . . C
H13 0.9095 0.2405 0.6222 0.022 Uiso calc R 1 . . H
C14 0.91084(13) 0.13110(11) 0.73832(9) 0.0260(2) Uani d . 1 . . C
H14A 0.8770 0.1823 0.7791 0.039 Uiso calc R 1 . . H
H14B 1.0068 0.1106 0.7425 0.039 Uiso calc R 1 . . H
H14C 0.8757 0.0695 0.7559 0.039 Uiso calc R 1 . . H
C15 0.91918(12) 0.10227(11) 0.56990(10) 0.0276(3) Uani d . 1 . . C
H15A 0.8904 0.1361 0.5084 0.041 Uiso calc R 1 . . H
H15B 0.8841 0.0404 0.5858 0.041 Uiso calc R 1 . . H
H15C 1.0152 0.0815 0.5725 0.041 Uiso calc R 1 . . H
O2A 0.43593(9) 0.30578(7) 0.53587(6) 0.02418(17) Uani d . 1 . . O
O2B 0.31609(10) 0.47309(7) 0.49077(6) 0.02417(17) Uani d . 1 . . O
H2B 0.352(2) 0.4873(15) 0.5387(14) 0.038(5) Uiso d . 1 . . H
C21 0.36053(11) 0.37166(8) 0.48176(7) 0.01643(18) Uani d . 1 . . C
C22 0.30666(10) 0.34589(8) 0.39431(7) 0.01484(17) Uani d . 1 . . C
H22 0.3428 0.3849 0.3410 0.018 Uiso calc R 1 . . H
N2 0.36225(9) 0.22939(7) 0.39283(6) 0.01628(16) Uani d . 1 . . N
H2A 0.3328 0.2112 0.3424 0.024 Uiso calc R 1 . . H
H2C 0.3358 0.1924 0.4430 0.024 Uiso calc R 1 . . H
H2D 0.4512 0.2153 0.3922 0.024 Uiso calc R 1 . . H
C23 0.15237(10) 0.37941(9) 0.38645(7) 0.01732(18) Uani d . 1 . . C
H23 0.1266 0.4574 0.3764 0.021 Uiso calc R 1 . . H
C24 0.10323(13) 0.34255(11) 0.30178(9) 0.0254(2) Uani d . 1 . . C
H24A 0.1482 0.3671 0.2475 0.038 Uiso calc R 1 . . H
H24B 0.0085 0.3713 0.2941 0.038 Uiso calc R 1 . . H
H24C 0.1223 0.2662 0.3107 0.038 Uiso calc R 1 . . H
C25 0.08330(12) 0.34197(12) 0.47498(9) 0.0271(2) Uani d . 1 . . C
H25A 0.1160 0.3662 0.5267 0.041 Uiso calc R 1 . . H
H25B 0.1022 0.2656 0.4852 0.041 Uiso calc R 1 . . H
H25C -0.0116 0.3707 0.4686 0.041 Uiso calc R 1 . . H
O3A 0.87416(8) 0.50013(6) 0.07502(6) 0.01906(15) Uani d . 1 . . O
O3B 0.93978(8) 0.64102(7) -0.00291(6) 0.02141(16) Uani d . 1 . . O
H3B 1.004(2) 0.5902(16) -0.0235(14) 0.042(5) Uiso d . 1 . . H
C31 0.86245(10) 0.59610(8) 0.05362(7) 0.01574(17) Uani d . 1 . . C
C32 0.75478(10) 0.67735(8) 0.09498(7) 0.01546(17) Uani d . 1 . . C
H32 0.7168 0.7358 0.0457 0.019 Uiso calc R 1 . . H
N3 0.64675(9) 0.62359(7) 0.13106(6) 0.01619(16) Uani d . 1 . . N
H3A 0.5823 0.6696 0.1557 0.024 Uiso calc R 1 . . H
H3C 0.6809 0.5684 0.1741 0.024 Uiso calc R 1 . . H
H3D 0.6129 0.6008 0.0848 0.024 Uiso calc R 1 . . H
C33 0.81640(12) 0.72299(9) 0.17046(8) 0.0203(2) Uani d . 1 . . C
H33 0.8855 0.7557 0.1401 0.024 Uiso calc R 1 . . H
C34 0.71305(15) 0.81187(13) 0.20703(13) 0.0395(4) Uani d . 1 . . C
H34A 0.6715 0.8636 0.1560 0.059 Uiso calc R 1 . . H
H34B 0.7564 0.8454 0.2471 0.059 Uiso calc R 1 . . H
H34C 0.6462 0.7825 0.2410 0.059 Uiso calc R 1 . . H
C35 0.88633(18) 0.63760(12) 0.24833(10) 0.0361(3) Uani d . 1 . . C
H35A 0.9502 0.5834 0.2224 0.054 Uiso calc R 1 . . H
H35B 0.8212 0.6065 0.2827 0.054 Uiso calc R 1 . . H
H35C 0.9316 0.6693 0.2888 0.054 Uiso calc R 1 . . H
O4A 0.53591(9) 0.19130(7) 0.98022(6) 0.02402(17) Uani d . 1 . . O
O4B 0.67023(10) 0.02596(7) 1.00905(7) 0.02782(19) Uani d . 1 . . O
H4B 0.633(2) 0.0168(17) 0.9597(15) 0.045(6) Uiso d . 1 . . H
C41 0.62229(11) 0.12492(9) 1.02561(7) 0.01772(18) Uani d . 1 . . C
C42 0.68971(10) 0.14625(8) 1.11005(7) 0.01526(17) Uani d . 1 . . C
H42 0.6682 0.0998 1.1645 0.018 Uiso calc R 1 . . H
N4 0.62721(9) 0.25923(7) 1.12166(6) 0.01644(16) Uani d . 1 . . N
H4A 0.6638 0.2752 1.1705 0.025 Uiso calc R 1 . . H
H4C 0.5397 0.2673 1.1303 0.025 Uiso calc R 1 . . H
H4D 0.6410 0.3024 1.0711 0.025 Uiso calc R 1 . . H
C43 0.84372(11) 0.12400(9) 1.10210(8) 0.01909(19) Uani d . 1 . . C
H43 0.8784 0.0465 1.1103 0.023 Uiso calc R 1 . . H
C44 0.88945(14) 0.16861(12) 1.00713(10) 0.0302(3) Uani d . 1 . . C
H44A 0.8505 0.1418 0.9597 0.045 Uiso calc R 1 . . H
H44B 0.9852 0.1471 1.0039 0.045 Uiso calc R 1 . . H
H44C 0.8614 0.2450 0.9982 0.045 Uiso calc R 1 . . H
C45 0.90418(12) 0.16514(11) 1.18006(9) 0.0258(2) Uani d . 1 . . C
H45A 0.8741 0.1361 1.2388 0.039 Uiso calc R 1 . . H
H45B 0.8762 0.2415 1.1721 0.039 Uiso calc R 1 . . H
H45C 1.0000 0.1435 1.1779 0.039 Uiso calc R 1 . . H

loop_
_atom_site_aniso_label
_atom_site_aniso_U_11
_atom_site_aniso_U_22
_atom_site_aniso_U_33
_atom_site_aniso_U_12
_atom_site_aniso_U_13
_atom_site_aniso_U_23
Cl1 0.01572(10) 0.01488(10) 0.01617(10) -0.00331(8) -0.00024(8) -0.00355(8)
O11 0.0240(4) 0.0285(4) 0.0196(4) -0.0016(3) -0.0055(3) 0.0012(3)
O12 0.0244(4) 0.0269(4) 0.0217(4) -0.0112(3) 0.0025(3) 0.0040(3)
O13 0.0276(4) 0.0255(4) 0.0225(4) -0.0162(3) 0.0049(3) -0.0074(3)
O14 0.0273(5) 0.0269(4) 0.0362(5) 0.0070(4) -0.0081(4) -0.0191(4)
Cl2 0.01441(10) 0.01559(10) 0.01817(11) -0.00497(8) 0.00199(8) -0.00248(8)
O21 0.0307(5) 0.0366(5) 0.0229(4) -0.0107(4) 0.0129(3) -0.0079(4)
O22 0.0265(5) 0.0456(6) 0.0405(6) -0.0219(4) -0.0010(4) -0.0118(5)
O23 0.0258(5) 0.0247(4) 0.0419(6) -0.0007(4) 0.0009(4) 0.0142(4)
O24 0.0279(4) 0.0198(4) 0.0244(4) -0.0029(3) -0.0008(3) -0.0081(3)
Cl3 0.01736(11) 0.01462(10) 0.01771(11) -0.00293(8) -0.00001(8) -0.00137(8)
O31 0.0529(7) 0.0309(6) 0.0645(8) 0.0004(5) 0.0249(6) 0.0236(6)
O32 0.0223(4) 0.0368(5) 0.0351(5) 0.0003(4) 0.0066(4) -0.0115(4)
O33 0.0243(4) 0.0203(4) 0.0302(4) -0.0002(3) -0.0058(3) -0.0115(3)
O34 0.0375(6) 0.0400(6) 0.0454(6) 0.0068(5) -0.0205(5) -0.0244(5)
Cl4 0.01465(10) 0.01603(10) 0.01437(10) -0.00412(8) 0.00006(7) -0.00359(8)
O41 0.0227(4) 0.0295(4) 0.0205(4) -0.0031(3) -0.0075(3) -0.0010(3)
O42 0.0240(4) 0.0247(4) 0.0214(4) -0.0079(3) 0.0059(3) 0.0023(3)
O43 0.0246(4) 0.0223(4) 0.0216(4) -0.0129(3) 0.0011(3) -0.0045(3)
O44 0.0218(4) 0.0273(4) 0.0296(4) 0.0028(3) -0.0036(3) -0.0168(4)
O1A 0.0281(4) 0.0242(4) 0.0242(4) -0.0068(3) 0.0110(3) -0.0075(3)
O1B 0.0385(5) 0.0198(4) 0.0281(4) -0.0125(4) 0.0077(4) -0.0095(3)
C11 0.0214(5) 0.0149(4) 0.0168(4) -0.0034(4) 0.0015(4) -0.0026(3)
C12 0.0160(4) 0.0144(4) 0.0140(4) -0.0043(3) 0.0016(3) -0.0021(3)
N1 0.0151(4) 0.0167(4) 0.0184(4) -0.0047(3) -0.0002(3) -0.0037(3)
C13 0.0147(4) 0.0213(5) 0.0208(5) -0.0057(4) 0.0011(3) -0.0044(4)
C14 0.0214(5) 0.0289(6) 0.0267(6) -0.0058(4) -0.0079(4) 0.0003(5)
C15 0.0169(5) 0.0326(6) 0.0342(6) -0.0020(4) 0.0050(4) -0.0149(5)
O2A 0.0265(4) 0.0216(4) 0.0223(4) 0.0001(3) -0.0088(3) -0.0048(3)
O2B 0.0306(5) 0.0187(4) 0.0231(4) -0.0012(3) -0.0062(3) -0.0090(3)
C21 0.0161(4) 0.0173(4) 0.0165(4) -0.0037(3) 0.0001(3) -0.0049(3)
C22 0.0160(4) 0.0143(4) 0.0143(4) -0.0033(3) -0.0001(3) -0.0029(3)
N2 0.0169(4) 0.0159(4) 0.0164(4) -0.0029(3) -0.0004(3) -0.0048(3)
C23 0.0146(4) 0.0175(4) 0.0189(4) -0.0019(3) -0.0015(3) -0.0024(4)
C24 0.0209(5) 0.0303(6) 0.0253(5) -0.0045(4) -0.0060(4) -0.0069(5)
C25 0.0184(5) 0.0363(7) 0.0254(6) -0.0059(5) 0.0051(4) -0.0028(5)
O3A 0.0195(4) 0.0162(3) 0.0193(4) -0.0013(3) 0.0048(3) -0.0016(3)
O3B 0.0185(4) 0.0178(4) 0.0258(4) -0.0023(3) 0.0085(3) -0.0014(3)
C31 0.0143(4) 0.0178(4) 0.0140(4) -0.0019(3) 0.0009(3) -0.0022(3)
C32 0.0145(4) 0.0154(4) 0.0157(4) -0.0020(3) 0.0025(3) -0.0026(3)
N3 0.0153(4) 0.0166(4) 0.0165(4) -0.0032(3) 0.0024(3) -0.0036(3)
C33 0.0198(5) 0.0212(5) 0.0224(5) -0.0070(4) 0.0031(4) -0.0078(4)
C34 0.0291(7) 0.0372(7) 0.0588(10) -0.0060(6) 0.0056(6) -0.0325(7)
C35 0.0504(9) 0.0354(7) 0.0241(6) -0.0115(6) -0.0136(6) -0.0055(5)
O4A 0.0236(4) 0.0264(4) 0.0212(4) -0.0023(3) -0.0058(3) -0.0057(3)
O4B 0.0318(5) 0.0237(4) 0.0295(5) -0.0026(4) -0.0044(4) -0.0148(4)
C41 0.0179(4) 0.0199(5) 0.0170(4) -0.0054(4) 0.0015(3) -0.0068(4)
C42 0.0163(4) 0.0152(4) 0.0145(4) -0.0034(3) 0.0004(3) -0.0032(3)
N4 0.0173(4) 0.0165(4) 0.0160(4) -0.0034(3) -0.0003(3) -0.0049(3)
C43 0.0153(4) 0.0197(5) 0.0219(5) -0.0036(4) 0.0012(4) -0.0032(4)
C44 0.0257(6) 0.0394(7) 0.0266(6) -0.0111(5) 0.0096(5) -0.0039(5)
C45 0.0185(5) 0.0312(6) 0.0295(6) -0.0077(4) -0.0041(4) -0.0064(5)

loop_
_atom_type_symbol
_atom_type_description
_atom_type_scat_dispersion_real
_atom_type_scat_dispersion_imag
_atom_type_scat_source
C C 0.0033 0.0016 'International Tables Vol C Tables 4.2.6.8 and 6.1.1.4'
H H 0.0000 0.0000 'International Tables Vol C Tables 4.2.6.8 and 6.1.1.4'
N N 0.0061 0.0033 'International Tables Vol C Tables 4.2.6.8 and 6.1.1.4'
O O 0.0106 0.0060 'International Tables Vol C Tables 4.2.6.8 and 6.1.1.4'
Cl Cl 0.1484 0.1585 'International Tables Vol C Tables 4.2.6.8 and 6.1.1.4'

loop_
_geom_angle_atom_site_label_1
_geom_angle_atom_site_label_2
_geom_angle_atom_site_label_3
_geom_angle
O11 Cl1 O12 110.58(6)
O11 Cl1 O13 110.72(6)
O12 Cl1 O13 107.98(5)
O11 Cl1 O14 109.70(6)
O12 Cl1 O14 109.19(6)
O13 Cl1 O14 108.63(6)
O21 Cl2 O22 111.14(6)
O21 Cl2 O23 109.52(6)
O22 Cl2 O23 110.61(7)
O21 Cl2 O24 109.24(6)
O22 Cl2 O24 108.44(6)
O23 Cl2 O24 107.81(6)
O31 Cl3 O32 109.92(7)
O31 Cl3 O33 110.00(7)
O32 Cl3 O33 111.06(6)
O31 Cl3 O34 108.49(9)
O32 Cl3 O34 109.04(7)
O33 Cl3 O34 108.27(6)
O41 Cl4 O42 110.42(6)
O41 Cl4 O43 110.43(5)
O42 Cl4 O43 108.45(5)
O41 Cl4 O44 109.33(5)
O42 Cl4 O44 109.40(6)
O43 Cl4 O44 108.78(5)
C11 O1B H1B 108.8(13)
O1A C11 O1B 125.16(10)
O1A C11 C12 122.82(10)
O1B C11 C12 112.02(9)
N1 C12 C11 107.12(8)
N1 C12 C13 112.34(8)
C11 C12 C13 113.40(9)
N1 C12 H12 107.9
C11 C12 H12 107.9
C13 C12 H12 107.9
C12 N1 H1A 109.5
C12 N1 H1C 109.5
H1A N1 H1C 109.5
C12 N1 H1D 109.5
H1A N1 H1D 109.5
H1C N1 H1D 109.5
C14 C13 C15 112.01(10)
C14 C13 C12 112.93(9)
C15 C13 C12 110.41(9)
C14 C13 H13 107.0
C15 C13 H13 107.0
C12 C13 H13 107.0
C13 C14 H14A 109.5
C13 C14 H14B 109.5
H14A C14 H14B 109.5
C13 C14 H14C 109.5
H14A C14 H14C 109.5
H14B C14 H14C 109.5
C13 C15 H15A 109.5
C13 C15 H15B 109.5
H15A C15 H15B 109.5
C13 C15 H15C 109.5
H15A C15 H15C 109.5
H15B C15 H15C 109.5
C21 O2B H2B 110.7(13)
O2A C21 O2B 124.84(10)
O2A C21 C22 123.15(10)
O2B C21 C22 112.02(9)
N2 C22 C21 106.83(8)
N2 C22 C23 113.00(8)
C21 C22 C23 113.28(9)
N2 C22 H22 107.8
C21 C22 H22 107.8
C23 C22 H22 107.8
C22 N2 H2A 109.5
C22 N2 H2C 109.5
H2A N2 H2C 109.5
C22 N2 H2D 109.5
H2A N2 H2D 109.5
H2C N2 H2D 109.5
C25 C23 C24 111.38(10)
C25 C23 C22 112.90(9)
C24 C23 C22 110.96(9)
C25 C23 H23 107.1
C24 C23 H23 107.1
C22 C23 H23 107.1
C23 C24 H24A 109.5
C23 C24 H24B 109.5
H24A C24 H24B 109.5
C23 C24 H24C 109.5
H24A C24 H24C 109.5
H24B C24 H24C 109.5
C23 C25 H25A 109.5
C23 C25 H25B 109.5
H25A C25 H25B 109.5
C23 C25 H25C 109.5
H25A C25 H25C 109.5
H25B C25 H25C 109.5
C31 O3B H3B 109.2(13)
O3A C31 O3B 125.86(10)
O3A C31 C32 121.89(9)
O3B C31 C32 112.21(9)
N3 C32 C31 107.69(8)
N3 C32 C33 113.06(9)
C31 C32 C33 110.13(9)
N3 C32 H32 108.6
C31 C32 H32 108.6
C33 C32 H32 108.6
C32 N3 H3A 109.5
C32 N3 H3C 109.5
H3A N3 H3C 109.5
C32 N3 H3D 109.5
H3A N3 H3D 109.5
H3C N3 H3D 109.5
C34 C33 C35 112.19(12)
C34 C33 C32 111.18(10)
C35 C33 C32 113.27(10)
C34 C33 H33 106.6
C35 C33 H33 106.6
C32 C33 H33 106.6
C33 C34 H34A 109.5
C33 C34 H34B 109.5
H34A C34 H34B 109.5
C33 C34 H34C 109.5
H34A C34 H34C 109.5
H34B C34 H34C 109.5
C33 C35 H35A 109.5
C33 C35 H35B 109.5
H35A C35 H35B 109.5
C33 C35 H35C 109.5
H35A C35 H35C 109.5
H35B C35 H35C 109.5
C41 O4B H4B 109.7(14)
O4A C41 O4B 125.17(10)
O4A C41 C42 123.30(10)
O4B C41 C42 111.53(9)
N4 C42 C41 106.44(8)
N4 C42 C43 112.39(9)
C41 C42 C43 113.14(9)
N4 C42 H42 108.2
C41 C42 H42 108.2
C43 C42 H42 108.2
C42 N4 H4A 109.5
C42 N4 H4C 109.5
H4A N4 H4C 109.5
C42 N4 H4D 109.5
H4A N4 H4D 109.5
H4C N4 H4D 109.5
C44 C43 C45 111.04(10)
C44 C43 C42 112.87(10)
C45 C43 C42 110.94(9)
C44 C43 H43 107.2
C45 C43 H43 107.2
C42 C43 H43 107.2
C43 C44 H44A 109.5
C43 C44 H44B 109.5
H44A C44 H44B 109.5
C43 C44 H44C 109.5
H44A C44 H44C 109.5
H44B C44 H44C 109.5
C43 C45 H45A 109.5
C43 C45 H45B 109.5
H45A C45 H45B 109.5
C43 C45 H45C 109.5
H45A C45 H45C 109.5
H45B C45 H45C 109.5

loop_
_geom_bond_atom_site_label_1
_geom_bond_atom_site_label_2
_geom_bond_site_symmetry_2
_geom_bond_distance
_geom_bond_publ_flag
Cl1 O11 . 1.4287(9) ?
Cl1 O12 . 1.4497(9) ?
Cl1 O13 . 1.4498(9) ?
Cl1 O14 . 1.4560(9) ?
Cl2 O21 . 1.4292(9) ?
Cl2 O22 . 1.4327(10) ?
Cl2 O23 . 1.4456(10) ?
Cl2 O24 . 1.4543(9) ?
Cl3 O31 . 1.4269(11) ?
Cl3 O32 . 1.4337(10) ?
Cl3 O33 . 1.4416(9) ?
Cl3 O34 . 1.4547(10) ?
Cl4 O41 . 1.4342(9) ?
Cl4 O42 . 1.4471(9) ?
Cl4 O43 . 1.4475(8) ?
Cl4 O44 . 1.4596(9) ?
O1A C11 . 1.2132(14) y
O1B C11 . 1.3161(14) y
O1B H1B . 0.86(2) ?
C11 C12 . 1.5190(15) ?
C12 N1 . 1.4953(13) ?
C12 C13 . 1.5443(15) ?
C12 H12 . 0.98 ?
N1 H1A . 0.89 ?
N1 H1C . 0.89 ?
N1 H1D . 0.89 ?
C13 C14 . 1.5309(17) ?
C13 C15 . 1.5345(17) ?
C13 H13 . 0.98 ?
C14 H14A . 0.96 ?
C14 H14B . 0.96 ?
C14 H14C . 0.96 ?
C15 H15A . 0.96 ?
C15 H15B . 0.96 ?
C15 H15C . 0.96 ?
O2A C21 . 1.2141(13) y
O2B C21 . 1.3209(13) y
O2B H2B . 0.87(2) ?
C21 C22 . 1.5212(15) ?
C22 N2 . 1.4966(13) ?
C22 C23 . 1.5453(15) ?
C22 H22 . 0.98 ?
N2 H2A . 0.89 ?
N2 H2C . 0.89 ?
N2 H2D . 0.89 ?
C23 C25 . 1.5320(16) ?
C23 C24 . 1.5339(16) ?
C23 H23 . 0.98 ?
C24 H24A . 0.96 ?
C24 H24B . 0.96 ?
C24 H24C . 0.96 ?
C25 H25A . 0.96 ?
C25 H25B . 0.96 ?
C25 H25C . 0.96 ?
O3A C31 . 1.2248(13) y
O3B C31 . 1.3064(13) y
O3B H3B . 0.90(2) ?
C31 C32 . 1.5208(14) ?
C32 N3 . 1.4989(14) ?
C32 C33 . 1.5484(16) ?
C32 H32 . 0.98 ?
N3 H3A . 0.89 ?
N3 H3C . 0.89 ?
N3 H3D . 0.89 ?
C33 C34 . 1.5261(17) ?
C33 C35 . 1.5269(19) ?
C33 H33 . 0.98 ?
C34 H34A . 0.96 ?
C34 H34B . 0.96 ?
C34 H34C . 0.96 ?
C35 H35A . 0.96 ?
C35 H35B . 0.96 ?
C35 H35C . 0.96 ?
O4A C41 . 1.2121(14) y
O4B C41 . 1.3262(14) y
O4B H4B . 0.86(2) ?
C41 C42 . 1.5254(15) ?
C42 N4 . 1.4962(13) ?
C42 C43 . 1.5463(15) ?
C42 H42 . 0.98 ?
N4 H4A . 0.89 ?
N4 H4C . 0.89 ?
N4 H4D . 0.89 ?
C43 C44 . 1.5301(17) ?
C43 C45 . 1.5369(17) ?
C43 H43 . 0.98 ?
C44 H44A . 0.96 ?
C44 H44B . 0.96 ?
C44 H44C . 0.96 ?
C45 H45A . 0.96 ?
C45 H45B . 0.96 ?
C45 H45C . 0.96 ?

loop_
_geom_hbond_atom_site_label_D
_geom_hbond_atom_site_label_H
_geom_hbond_atom_site_label_A
_geom_hbond_site_symmetry_A
_geom_hbond_distance_DH
_geom_hbond_distance_HA
_geom_hbond_distance_DA
_geom_hbond_angle_DHA
O1B H1B O34 2_666 0.86(2) 1.89(2) 2.7503(14) 177(2)
N1 H1A O24 1_545 0.89 2.15 2.8349(13) 133
N1 H1C O2A . 0.89 2.15 2.8670(12) 137
N1 H1D O12 1_545 0.89 2.27 2.9264(13) 130
O2B H2B O44 2_666 0.87(2) 1.88(2) 2.7395(12) 175(2)
N2 H2A O13 2_666 0.89 2.19 2.9124(13) 138
N2 H2A O12 2_666 0.89 2.51 3.3055(13) 149
N2 H2C O23 2_666 0.89 2.02 2.8695(13) 159
N2 H2D O24 1_545 0.89 2.15 2.9234(13) 145
N2 H2D O43 . 0.89 2.31 2.9731(13) 132
O3B H3B O3A 2_765 0.90(2) 1.74(2) 2.6381(11) 174(2)
N3 H3A O1A 2_666 0.89 2.09 2.9288(12) 158
N3 H3D O33 2_665 0.89 2.25 2.9745(13) 139
N3 H3C O42 . 0.89 2.10 2.9546(13) 161
O4B H4B O14 1_545 0.86(2) 1.93(2) 2.7913(13) 172(2)
N4 H4A O43 1_556 0.89 2.20 2.9049(12) 135
N4 H4A O42 1_556 0.89 2.51 3.3032(13) 148
N4 H4C O13 2_667 0.89 2.16 2.8827(13) 138
N4 H4C O33 1_556 0.89 2.32 2.9834(13) 132
N4 H4D O31 2_666 0.89 1.95 2.8208(14) 165

loop_
_geom_torsion_atom_site_label_1
_geom_torsion_atom_site_label_2
_geom_torsion_atom_site_label_3
_geom_torsion_atom_site_label_4
_geom_torsion
_geom_torsion_publ_flag
O1A C11 C12 N1 2.09(14) y
O1B C11 C12 N1 -177.91(9) ?
O1A C11 C12 C13 -122.43(12) ?
O1B C11 C12 C13 57.57(12) ?
N1 C12 C13 C14 -73.50(12) y
C11 C12 C13 C14 48.14(13) ?
N1 C12 C13 C15 52.77(12) y
C11 C12 C13 C15 174.41(10) ?
O2A C21 C22 N2 1.11(14) y
O2B C21 C22 N2 -179.21(9) ?
O2A C21 C22 C23 126.19(12) ?
O2B C21 C22 C23 -54.14(12) ?
N2 C22 C23 C24 -53.19(12) y
C21 C22 C23 C24 -174.87(9) ?
N2 C22 C23 C25 72.66(12) y
C21 C22 C23 C25 -49.02(13) ?
O3A C31 C32 N3 -20.98(14) y
O3B C31 C32 N3 161.07(9) ?
O3A C31 C32 C33 102.72(12) ?
O3B C31 C32 C33 -75.23(11) ?
N3 C32 C33 C34 -64.56(13) y
C31 C32 C33 C34 174.92(11) ?
N3 C32 C33 C35 62.85(13) y
C31 C32 C33 C35 -57.67(13) ?
O4A C41 C42 N4 0.30(15) y
O4B C41 C42 N4 -179.76(9) ?
O4A C41 C42 C43 -123.63(12) ?
O4B C41 C42 C43 56.32(13) ?
N4 C42 C43 C44 -75.99(12) y
C41 C42 C43 C44 44.61(13) ?
N4 C42 C43 C45 49.37(12) y
C41 C42 C43 C45 169.97(10) ?
